data_2241084
loop_
_publ_author_name
'Zingales, Sarah K.'
'Wallace, Maya Z.'
'Padgett, Clifford W.'

_publ_section_title
;
 Crystal structure of
 (<i>E</i>)-1-(3-chlorophenyl)-3-(furan-2-yl)prop-2-en-1-one
;
_journal_issue 10
_journal_name_full 'Acta Crystallographica Section E'
_journal_page_first o707
_journal_paper_doi 10.1107/S2056989015016266
_journal_volume 71
_journal_year 2015
_chemical_formula_iupac 'C13 H9 Cl O2'
_chemical_formula_moiety 'C13 H9 Cl O2'
_chemical_formula_sum 'C13 H9 Cl O2'
_chemical_formula_weight 232.67
_chemical_name_systematic
;
(<i>E</i>)-1-(3-Chlorophenyl)-3-(furan-2-yl)prop-2-en-1-one
;
_space_group_IT_number 14
_symmetry_cell_setting monoclinic
_symmetry_space_group_name_Hall '-P 2ybc'
_symmetry_space_group_name_H-M 'P 1 21/c 1'
_atom_sites_solution_hydrogens geom
_atom_sites_solution_primary direct
_atom_sites_solution_secondary difmap
_cell_angle_alpha 90.0
_cell_angle_beta 94.734(10)
_cell_angle_gamma 90.0
_cell_formula_units_Z 4
_cell_length_a 7.186(8)
_cell_length_b 25.77(3)
_cell_length_c 5.774(6)
_cell_measurement_reflns_used 2235
_cell_measurement_temperature 173
_cell_measurement_theta_max 27.50
_cell_measurement_theta_min 2.40
_cell_volume 1066(2)
_computing_cell_refinement
;
<i>CrystalClear-SM Expert</i> (Rigaku, 2011)
;
_computing_data_collection
;
<i>CrystalClear-SM Expert</i> (Rigaku, 2011)
;
_computing_data_reduction
;
<i>CrystalClear-SM Expert</i> (Rigaku, 2011)
;
_computing_molecular_graphics
;
CrystalStructure (Rigaku, 2011)
;
_computing_publication_material
;
CrystalStructure (Rigaku, 2011)
;
_computing_structure_refinement
;
SHELXL97 (Sheldrick, 2008)
;
_computing_structure_solution
;
SHELXS97 (Sheldrick, 2008)
;
_diffrn_ambient_temperature 173
_diffrn_detector_area_resol_mean 6.827
_diffrn_measured_fraction_theta_full 0.992
_diffrn_measured_fraction_theta_max 0.992
_diffrn_measurement_device_type 'Rigaku XtaLAB mini'
_diffrn_measurement_method \w
_diffrn_radiation_type 'Mo K\a'
_diffrn_radiation_wavelength 0.71075
_diffrn_reflns_av_R_equivalents 0.0798
_diffrn_reflns_limit_h_max 9
_diffrn_reflns_limit_h_min -9
_diffrn_reflns_limit_k_max 33
_diffrn_reflns_limit_k_min -33
_diffrn_reflns_limit_l_max 7
_diffrn_reflns_limit_l_min -7
_diffrn_reflns_number 11328
_diffrn_reflns_theta_full 27.57
_diffrn_reflns_theta_max 27.56
_diffrn_standards_number 0
_exptl_absorpt_coefficient_mu 0.337
_exptl_absorpt_correction_T_max 0.967
_exptl_absorpt_correction_T_min 0.832
_exptl_absorpt_correction_type multi-scan
_exptl_absorpt_process_details
;
(REQAB; Rigaku, 1998)
;
_exptl_crystal_colour colorless
_exptl_crystal_density_diffrn 1.450
_exptl_crystal_density_method 'not measured'
_exptl_crystal_description prism
_exptl_crystal_F_000 480.00
_exptl_crystal_size_max 0.30
_exptl_crystal_size_mid 0.30
_exptl_crystal_size_min 0.10
_refine_diff_density_max 0.290
_refine_diff_density_min -0.330
_refine_ls_extinction_method none
_refine_ls_goodness_of_fit_ref 1.069
_refine_ls_hydrogen_treatment constr
_refine_ls_number_parameters 145
_refine_ls_number_reflns 2461
_refine_ls_number_restraints 0
_refine_ls_R_factor_gt 0.0537
_refine_ls_shift/su_max 0.000
_refine_ls_structure_factor_coef Fsqd
_refine_ls_weighting_details 'w = 1/[\s^2^(Fo^2^)+(0.0293P)^2^+0.6811P] where P=(Fo^2^+2Fc^2^)/3'
_refine_ls_weighting_scheme calc
_refine_ls_wR_factor_ref 0.1283
_reflns_number_gt 1672
_reflns_number_total 2461
_reflns_threshold_expression F^2^>2.0\s(F^2^)
_cod_data_source_file su5196sup1.cif
_cod_data_source_block I
_cod_original_sg_symbol_H-M 'P 21/c'
_cod_database_code 2241084
_cod_database_fobs_code 2241084

loop_
_symmetry_equiv_pos_site_id
_symmetry_equiv_pos_as_xyz
1 +X,+Y,+Z
2 -X,1/2+Y,1/2-Z
3 -X,-Y,-Z
4 +X,1/2-Y,1/2+Z

loop_
_atom_site_type_symbol
_atom_site_label
_atom_site_fract_x
_atom_site_fract_y
_atom_site_fract_z
_atom_site_U_iso_or_equiv
_atom_site_adp_type
_atom_site_calc_flag
_atom_site_refinement_flags
_atom_site_occupancy
_atom_site_symmetry_multiplicity
Cl Cl1 0.25413(11) 0.29816(3) 0.35320(13) 0.0404(3) Uani d . 1.0 4
O O1 0.2759(3) 0.50459(7) 0.3133(4) 0.0385(6) Uani d . 1.0 4
O O2 0.3111(3) 0.71261(7) 0.9248(4) 0.0395(5) Uani d . 1.0 4
C C1 0.2650(4) 0.49620(10) 0.5220(5) 0.0295(6) Uani d . 1.0 4
C C2 0.2198(4) 0.44238(10) 0.6022(5) 0.0263(6) Uani d . 1.0 4
C C3 0.2537(4) 0.40038(10) 0.4594(5) 0.0271(6) Uani d . 1.0 4
C C4 0.2074(4) 0.35117(10) 0.5274(5) 0.0289(6) Uani d . 1.0 4
C C5 0.1236(4) 0.34244(11) 0.7323(5) 0.0335(7) Uani d . 1.0 4
C C6 0.0897(4) 0.38439(11) 0.8733(5) 0.0334(7) Uani d . 1.0 4
C C7 0.1396(4) 0.43435(11) 0.8108(5) 0.0304(7) Uani d . 1.0 4
C C8 0.2914(4) 0.53727(10) 0.6976(5) 0.0293(6) Uani d . 1.0 4
C C9 0.2727(4) 0.58734(10) 0.6361(5) 0.0271(6) Uani d . 1.0 4
C C10 0.3055(4) 0.63097(10) 0.7933(5) 0.0275(6) Uani d . 1.0 4
C C11 0.2624(4) 0.68115(11) 0.7414(5) 0.0338(7) Uani d . 1.0 4
C C12 0.3882(5) 0.68125(12) 1.0974(5) 0.0369(7) Uani d . 1.0 4
C C13 0.3873(4) 0.63144(11) 1.0275(5) 0.0327(7) Uani d . 1.0 4
H H3 0.3082 0.4057 0.3168 0.0325 Uiso calc R 1.0 4
H H5 0.0902 0.3083 0.7751 0.0402 Uiso calc R 1.0 4
H H6 0.0320 0.3790 1.0135 0.0400 Uiso calc R 1.0 4
H H7 0.1190 0.4628 0.9100 0.0365 Uiso calc R 1.0 4
H H8 0.3220 0.5284 0.8559 0.0352 Uiso calc R 1.0 4
H H9 0.2353 0.5948 0.4780 0.0325 Uiso calc R 1.0 4
H H11 0.2058 0.6927 0.5960 0.0406 Uiso calc R 1.0 4
H H12 0.4359 0.6930 1.2466 0.0443 Uiso calc R 1.0 4
H H13 0.4323 0.6023 1.1162 0.0393 Uiso calc R 1.0 4

loop_
_atom_site_aniso_label
_atom_site_aniso_U_11
_atom_site_aniso_U_22
_atom_site_aniso_U_33
_atom_site_aniso_U_12
_atom_site_aniso_U_13
_atom_site_aniso_U_23
Cl1 0.0503(5) 0.0258(4) 0.0454(5) 0.0004(4) 0.0067(4) -0.0059(3)
O1 0.0601(15) 0.0292(11) 0.0266(11) 0.0010(10) 0.0055(10) 0.0005(9)
O2 0.0520(13) 0.0243(11) 0.0418(12) -0.0012(10) 0.0011(10) -0.0057(9)
C1 0.0321(15) 0.0254(14) 0.0308(15) 0.0027(12) 0.0017(12) -0.0006(12)
C2 0.0285(14) 0.0268(14) 0.0231(13) 0.0008(12) -0.0017(11) -0.0017(11)
C3 0.0289(15) 0.0297(15) 0.0224(14) -0.0024(12) 0.0002(11) -0.0026(11)
C4 0.0294(15) 0.0258(14) 0.0308(15) 0.0019(12) -0.0023(12) -0.0024(12)
C5 0.0319(16) 0.0331(16) 0.0347(16) -0.0032(13) -0.0026(13) 0.0051(12)
C6 0.0314(16) 0.0391(17) 0.0302(15) -0.0022(13) 0.0065(12) 0.0035(13)
C7 0.0311(15) 0.0339(16) 0.0262(14) 0.0024(13) 0.0023(12) -0.0014(12)
C8 0.0351(16) 0.0285(14) 0.0239(14) 0.0001(13) -0.0001(11) 0.0000(11)
C9 0.0272(14) 0.0294(14) 0.0247(14) 0.0002(12) 0.0022(11) -0.0014(11)
C10 0.0287(14) 0.0271(14) 0.0275(14) -0.0018(12) 0.0062(11) -0.0008(11)
C11 0.0397(17) 0.0307(15) 0.0304(15) -0.0047(13) -0.0009(13) -0.0035(12)
C12 0.0419(18) 0.0388(17) 0.0295(15) 0.0016(15) -0.0007(13) -0.0049(13)
C13 0.0338(16) 0.0335(16) 0.0307(15) 0.0020(14) 0.0008(12) 0.0002(12)

loop_
_atom_type_symbol
_atom_type_description
_atom_type_scat_dispersion_real
_atom_type_scat_dispersion_imag
_atom_type_scat_source
C C 0.0033 0.0016
;
International Tables for Crystallography
(1992, Vol. C, Tables 4.2.6.8 and 6.1.1.4)
;
H H 0.0000 0.0000
;
International Tables for Crystallography
(1992, Vol. C, Table 6.1.1.4)
;
O O 0.0106 0.0060
;
International Tables for Crystallography
(1992, Vol. C, Tables 4.2.6.8 and 6.1.1.4)
;
Cl Cl 0.1484 0.1585
;
International Tables for Crystallography
(1992, Vol. C, Tables 4.2.6.8 and 6.1.1.4)
;

loop_
_geom_angle_atom_site_label_1
_geom_angle_atom_site_label_2
_geom_angle_atom_site_label_3
_geom_angle
C11 O2 C12 106.2(3)
O1 C1 C2 119.7(3)
O1 C1 C8 122.3(3)
C2 C1 C8 118.1(3)
C1 C2 C3 118.7(3)
C1 C2 C7 121.2(3)
C3 C2 C7 120.1(3)
C2 C3 C4 119.2(3)
Cl1 C4 C3 119.6(3)
Cl1 C4 C5 118.8(3)
C3 C4 C5 121.6(3)
C4 C5 C6 118.9(3)
C5 C6 C7 120.5(3)
C2 C7 C6 119.7(3)
C1 C8 C9 120.4(3)
C8 C9 C10 124.9(3)
C9 C10 C11 125.3(3)
C9 C10 C13 129.1(3)
C11 C10 C13 105.6(3)
O2 C11 C10 110.9(3)
O2 C12 C13 110.7(3)
C10 C13 C12 106.5(3)

loop_
_geom_bond_atom_site_label_1
_geom_bond_atom_site_label_2
_geom_bond_distance
Cl1 C4 1.746(3)
O1 C1 1.233(4)
O2 C11 1.357(4)
O2 C12 1.365(4)
C1 C2 1.506(4)
C1 C8 1.467(4)
C2 C3 1.394(4)
C2 C7 1.393(4)
C3 C4 1.377(4)
C4 C5 1.389(5)
C5 C6 1.387(5)
C6 C7 1.392(5)
C8 C9 1.342(4)
C9 C10 1.452(4)
C10 C11 1.357(4)
C10 C13 1.429(4)
C12 C13 1.346(5)
